data_4308027
loop_
_publ_author_name
'Daofeng Sun'
'Yanxiong Ke'
'David J. Collins'
'Gary A. Lorigan'
'Hong-Cai Zhou'

_publ_section_title
;
Construction of Robust Open Metal-Organic Frameworks with Chiral Channels
and Permanent Porosity
;
_journal_name_full 'Inorganic Chemistry'
_journal_page_first 2725
_journal_page_last 2734
_journal_paper_doi 10.1021/ic0624773
_journal_volume 46
_journal_year 2007
_chemical_formula_moiety 'Zn3 2(C24 H12 N3 O6) (C H O2) (C2 H8 N) 0.5(C2 H7 N)'
_chemical_formula_sum 'C52 H36.5 N7.5 O14 Zn3'
_chemical_formula_weight 1186.50
_chemical_melting_point ?
_chemical_name_common none
_chemical_name_systematic
; 
 ? 
;
_space_group_IT_number 95
_symmetry_cell_setting tetragonal
_symmetry_space_group_name_Hall 'P 4cw 2c'
_symmetry_space_group_name_H-M 'P 43 2 2'
_atom_sites_solution_hydrogens geom
_atom_sites_solution_primary direct
_atom_sites_solution_secondary difmap
_audit_creation_method SHELXL-97
_cell_angle_alpha 90.00
_cell_angle_beta 90.00
_cell_angle_gamma 90.00
_cell_formula_units_Z 4
_cell_length_a 17.8737(3)
_cell_length_b 17.8737(3)
_cell_length_c 26.2972(7)
_cell_measurement_reflns_used 7456
_cell_measurement_temperature 213(2)
_cell_measurement_theta_max 25.02
_cell_measurement_theta_min 1.61
_cell_volume 8401.1(3)
_computing_cell_refinement 'Bruker SMART'
_computing_data_collection 'Bruker SMART'
_computing_data_reduction 'Bruker SAINT'
_computing_molecular_graphics 'Bruker SHELXTL'
_computing_publication_material 'Bruker SHELXTL'
_computing_structure_refinement 'SHELXL-97 (Sheldrick, 1997)'
_computing_structure_solution 'SHELXS-97 (Sheldrick, 1990)'
_diffrn_ambient_temperature 213(2)
_diffrn_measured_fraction_theta_full 0.998
_diffrn_measured_fraction_theta_max 0.998
_diffrn_measurement_device_type 'CCD area detector'
_diffrn_measurement_method 'phi and omega scans'
_diffrn_radiation_monochromator graphite
_diffrn_radiation_source 'fine-focus sealed tube'
_diffrn_radiation_type MoK\a
_diffrn_radiation_wavelength 0.71073
_diffrn_reflns_av_R_equivalents 0.0645
_diffrn_reflns_av_sigmaI/netI 0.0592
_diffrn_reflns_limit_h_max 21
_diffrn_reflns_limit_h_min -21
_diffrn_reflns_limit_k_max 21
_diffrn_reflns_limit_k_min -18
_diffrn_reflns_limit_l_max 31
_diffrn_reflns_limit_l_min -22
_diffrn_reflns_number 49675
_diffrn_reflns_theta_full 25.06
_diffrn_reflns_theta_max 25.06
_diffrn_reflns_theta_min 1.61
_diffrn_standards_decay_% 0
_exptl_absorpt_coefficient_mu 0.895
_exptl_absorpt_correction_type none
_exptl_crystal_colour colorless
_exptl_crystal_density_diffrn 0.938
_exptl_crystal_density_method 'not measured'
_exptl_crystal_description rod
_exptl_crystal_F_000 2412
_exptl_crystal_size_max 0.36
_exptl_crystal_size_mid 0.17
_exptl_crystal_size_min 0.17
_refine_diff_density_max 1.286
_refine_diff_density_min -0.390
_refine_diff_density_rms 0.165
_refine_ls_abs_structure_details 'Flack H D (1983), Acta Cryst. A39, 876-881'
_refine_ls_abs_structure_Flack -0.01(2)
_refine_ls_extinction_method none
_refine_ls_goodness_of_fit_ref 1.107
_refine_ls_hydrogen_treatment mixed
_refine_ls_matrix_type full
_refine_ls_number_parameters 357
_refine_ls_number_reflns 7456
_refine_ls_number_restraints 5
_refine_ls_restrained_S_all 1.108
_refine_ls_R_factor_all 0.0646
_refine_ls_R_factor_gt 0.0530
_refine_ls_shift/su_max 0.202
_refine_ls_shift/su_mean 0.009
_refine_ls_structure_factor_coef Fsqd
_refine_ls_weighting_details 'calc w=1/[\s^2^(Fo^2^)+(0.1191P)^2^+0.0000P] where P=(Fo^2^+2Fc^2^)/3'
_refine_ls_weighting_scheme calc
_refine_ls_wR_factor_gt 0.1874
_refine_ls_wR_factor_ref 0.1922
_reflns_number_gt 5926
_reflns_number_total 7456
_reflns_threshold_expression >2sigma(I)
_cod_data_source_file ic0624773si20061227_065216.cif
_cod_data_source_block xamd180m
_cod_depositor_comments
;
The following automatic conversions were performed:
'_symmetry_cell_setting' value 'Tetragonal' changed to 'tetragonal'
according to '/home/saulius/struct/CIF-dictionaries/cif_core.dic'
dictionary named 'cif_core.dic' version 2.4.1 from 2010-06-29.

Automatic conversion script
Id: cif_fix_enum 1527 2010-12-29 10:47:43Z saulius 

The following automatic conversions were performed:

'_chemical_melting_point' value 'not measured' was changed to '?' -
the value is undefined or not given.

Automatic conversion script
Id: cif_fix_values 1646 2011-03-28 12:23:43Z adriana 
;
_cod_original_formula_sum 'C52 H36.50 N7.50 O14 Zn3'
_cod_database_code 4308027

loop_
_symmetry_equiv_pos_as_xyz
'x, y, z'
'-x, -y, z+1/2'
'-y, x, z+3/4'
'y, -x, z+1/4'
'-x, y, -z'
'x, -y, -z+1/2'
'y, x, -z+1/4'
'-y, -x, -z+3/4'

loop_
_atom_site_label
_atom_site_type_symbol
_atom_site_fract_x
_atom_site_fract_y
_atom_site_fract_z
_atom_site_U_iso_or_equiv
_atom_site_adp_type
_atom_site_occupancy
_atom_site_symmetry_multiplicity
_atom_site_calc_flag
_atom_site_refinement_flags
_atom_site_disorder_assembly
_atom_site_disorder_group
C1 C 0.4670(3) 0.6945(4) 0.1555(2) 0.0332(14) Uani 1 1 d . . .
C1FB C 0.8088(14) 0.7821(14) 0.1159(11) 0.105(8) Uiso 0.50 1 d P . .
C1S C 0.5833(15) 0.0236(9) 0.1783(10) 0.113(8) Uiso 0.50 1 d PD . .
H1S1 H 0.6303 0.0447 0.1900 0.16(4) Uiso 0.50 1 calc PR . .
H1S2 H 0.5425 0.0441 0.1982 0.16(4) Uiso 0.50 1 calc PR . .
H1S3 H 0.5760 0.0359 0.1427 0.16(4) Uiso 0.50 1 calc PR . .
C2 C 0.4894(4) 0.6426(4) 0.1922(2) 0.0433(18) Uani 1 1 d . . .
H2A H 0.5394 0.6266 0.1941 0.052 Uiso 1 1 calc R . .
C2S C 0.6441(13) -0.1080(14) 0.1920(11) 0.135(10) Uiso 0.50 1 d PD . .
H2S1 H 0.6887 -0.0903 0.1748 0.16(4) Uiso 0.50 1 calc PR . .
H2S2 H 0.6300 -0.1565 0.1786 0.16(4) Uiso 0.50 1 calc PR . .
H2S3 H 0.6541 -0.1124 0.2282 0.16(4) Uiso 0.50 1 calc PR . .
C3 C 0.4362(4) 0.6154(4) 0.2257(3) 0.0463(19) Uani 1 1 d . . .
H3A H 0.4507 0.5799 0.2501 0.056 Uiso 1 1 calc R . .
C3S C 0.250(3) 0.856(3) 0.088(2) 0.16(2) Uiso 0.25 1 d PD . .
H3SA H 0.2693 0.8795 0.0573 0.236 Uiso 0.25 1 calc PR . .
H3SB H 0.2853 0.8196 0.1003 0.236 Uiso 0.25 1 calc PR . .
H3SC H 0.2409 0.8938 0.1135 0.236 Uiso 0.25 1 calc PR . .
C4 C 0.3622(4) 0.6387(4) 0.2244(2) 0.0419(17) Uani 1 1 d . . .
C4S C 0.155(3) 0.786(3) 0.1231(18) 0.13(2) Uiso 0.25 1 d PD . .
H4SA H 0.1075 0.7607 0.1178 0.200 Uiso 0.25 1 calc PR . .
H4SB H 0.1494 0.8244 0.1486 0.200 Uiso 0.25 1 calc PR . .
H4SC H 0.1919 0.7494 0.1346 0.200 Uiso 0.25 1 calc PR . .
C5 C 0.3429(4) 0.6919(4) 0.1874(3) 0.0493(19) Uani 1 1 d . . .
H5A H 0.2931 0.7088 0.1858 0.059 Uiso 1 1 calc R . .
C6 C 0.3938(4) 0.7203(4) 0.1533(2) 0.0420(17) Uani 1 1 d . . .
H6A H 0.3794 0.7563 0.1292 0.050 Uiso 1 1 calc R . .
C7 C 0.5210(3) 0.7205(3) 0.1158(2) 0.0307(14) Uani 1 1 d . . .
C8 C 0.3051(4) 0.6079(4) 0.2583(3) 0.0426(17) Uani 1 1 d . . .
C9 C -0.0470(3) 0.6150(4) 0.2402(3) 0.0375(16) Uani 1 1 d . . .
C10 C 0.0071(4) 0.6423(5) 0.2080(3) 0.056(2) Uani 1 1 d . . .
H10A H -0.0069 0.6649 0.1771 0.067 Uiso 1 1 calc R . .
C11 C 0.0810(4) 0.6367(5) 0.2207(3) 0.065(3) Uani 1 1 d . . .
H11A H 0.1173 0.6574 0.1989 0.078 Uiso 1 1 calc R . .
C12 C 0.1036(4) 0.6015(5) 0.2647(3) 0.0510(19) Uani 1 1 d . . .
C13 C 0.0483(4) 0.5743(5) 0.2990(3) 0.053(2) Uani 1 1 d . . .
H13A H 0.0620 0.5533 0.3304 0.064 Uiso 1 1 calc R . .
C14 C -0.0262(4) 0.5797(4) 0.2849(3) 0.0470(18) Uani 1 1 d . . .
H14A H -0.0633 0.5590 0.3061 0.056 Uiso 1 1 calc R . .
C15 C -0.1284(4) 0.6172(4) 0.2270(2) 0.0349(15) Uani 1 1 d . . .
C16 C 0.1837(4) 0.5904(5) 0.2769(3) 0.0531(19) Uani 1 1 d . . .
C17 C 0.3316(4) 0.3945(3) 0.4498(2) 0.0333(14) Uani 1 1 d . . .
C18 C 0.2574(4) 0.4010(4) 0.4354(2) 0.0450(17) Uani 1 1 d . . .
H18A H 0.2201 0.3747 0.4532 0.054 Uiso 1 1 calc R . .
C19 C 0.2382(4) 0.4467(4) 0.3945(3) 0.054(2) Uani 1 1 d . . .
H19A H 0.1879 0.4506 0.3844 0.065 Uiso 1 1 calc R . .
C20 C 0.2929(4) 0.4865(4) 0.3686(3) 0.0440(18) Uani 1 1 d . . .
C21 C 0.3676(4) 0.4783(4) 0.3831(2) 0.0390(16) Uani 1 1 d . . .
H21A H 0.4052 0.5038 0.3651 0.047 Uiso 1 1 calc R . .
C22 C 0.3869(3) 0.4327(3) 0.4238(2) 0.0339(14) Uani 1 1 d . . .
H22A H 0.4373 0.4279 0.4337 0.041 Uiso 1 1 calc R . .
C23 C 0.3533(3) 0.3437(3) 0.4929(2) 0.0317(14) Uani 1 1 d . . .
C24 C 0.2719(4) 0.5365(4) 0.3261(3) 0.0473(18) Uani 1 1 d . . .
N1 N 0.2003(3) 0.5461(4) 0.3173(2) 0.0535(17) Uani 1 1 d . . .
N1S N 0.5850(8) -0.0566(8) 0.1842(5) 0.071(4) Uiso 0.50 1 d PD . .
H1S4 H 0.5531 -0.0656 0.2105 0.16(4) Uiso 0.50 1 calc PR . .
H1S5 H 0.5613 -0.0741 0.1560 0.16(4) Uiso 0.50 1 calc PR . .
N2 N 0.3277(3) 0.5655(3) 0.2969(2) 0.0452(14) Uani 1 1 d . . .
N2S N 0.180(2) 0.819(3) 0.0757(14) 0.141(16) Uiso 0.25 1 d PD . .
H2SA H 0.1576 0.8169 0.0464 0.169 Uiso 0.25 1 calc PR . .
N3 N 0.2343(3) 0.6218(4) 0.2466(2) 0.0526(17) Uani 1 1 d . . .
O1 O 0.4952(2) 0.7544(2) 0.07803(13) 0.0370(10) Uani 1 1 d . . .
O1F O 0.7475(2) 0.7475(2) 0.1250 0.0273(11) Uani 1 2 d S . .
O2 O 0.5902(2) 0.7083(2) 0.12318(16) 0.0375(10) Uani 1 1 d . . .
O2F O 0.8218(11) 0.8248(14) 0.0793(8) 0.169(10) Uani 0.50 1 d P . .
O3 O -0.1728(2) 0.5845(2) 0.25497(14) 0.0359(10) Uani 1 1 d . . .
O4 O -0.1456(2) 0.6549(3) 0.18744(16) 0.0422(11) Uani 1 1 d . . .
O5 O 0.4207(2) 0.3384(2) 0.50414(15) 0.0368(10) Uani 1 1 d . . .
O6 O 0.3009(2) 0.3111(2) 0.51710(15) 0.0373(10) Uani 1 1 d . . .
Zn1 Zn 0.66334(4) 0.74596(4) 0.07503(2) 0.0280(2) Uani 1 1 d . . .
Zn2 Zn 0.5000 0.74718(5) 0.0000 0.0252(2) Uani 1 2 d S . .

loop_
_atom_site_aniso_label
_atom_site_aniso_U_11
_atom_site_aniso_U_22
_atom_site_aniso_U_33
_atom_site_aniso_U_23
_atom_site_aniso_U_13
_atom_site_aniso_U_12
C1 0.034(3) 0.044(4) 0.021(3) 0.002(3) 0.000(3) -0.003(3)
C2 0.029(3) 0.064(5) 0.037(4) 0.018(3) -0.008(3) -0.002(3)
C3 0.033(4) 0.070(5) 0.036(4) 0.030(3) -0.007(3) -0.004(3)
C4 0.035(4) 0.059(5) 0.032(3) 0.017(3) -0.009(3) -0.004(3)
C5 0.028(4) 0.067(5) 0.052(5) 0.018(4) 0.005(3) 0.006(4)
C6 0.041(4) 0.049(4) 0.036(4) 0.015(3) 0.002(3) 0.004(3)
C7 0.038(4) 0.027(3) 0.027(3) -0.003(3) -0.003(3) -0.002(3)
C8 0.032(3) 0.054(4) 0.041(4) 0.018(3) -0.002(3) -0.003(3)
C9 0.027(3) 0.042(4) 0.043(4) 0.016(3) 0.000(3) -0.001(3)
C10 0.036(4) 0.074(6) 0.057(5) 0.037(4) -0.002(4) 0.003(4)
C11 0.030(4) 0.102(7) 0.064(5) 0.052(5) 0.001(4) -0.006(4)
C12 0.035(4) 0.073(5) 0.045(4) 0.025(4) -0.006(3) -0.003(4)
C13 0.033(4) 0.079(6) 0.048(4) 0.033(4) -0.004(3) -0.007(4)
C14 0.032(4) 0.064(5) 0.045(4) 0.015(4) 0.003(3) -0.005(3)
C15 0.033(4) 0.035(4) 0.037(3) -0.003(3) -0.005(3) -0.001(3)
C16 0.035(4) 0.067(5) 0.058(5) 0.025(4) -0.005(3) -0.003(4)
C17 0.037(3) 0.038(3) 0.025(3) 0.005(3) -0.002(3) 0.005(3)
C18 0.032(4) 0.065(5) 0.038(4) 0.024(3) 0.006(3) 0.002(4)
C19 0.024(4) 0.077(5) 0.062(5) 0.034(4) -0.005(3) 0.002(4)
C20 0.032(4) 0.067(5) 0.033(4) 0.019(3) 0.001(3) 0.002(3)
C21 0.031(3) 0.048(4) 0.038(4) 0.008(3) -0.001(3) -0.001(3)
C22 0.028(3) 0.040(4) 0.034(3) 0.000(3) -0.004(3) 0.000(3)
C23 0.039(4) 0.029(3) 0.027(3) -0.006(3) 0.000(3) 0.005(3)
C24 0.030(4) 0.068(5) 0.044(4) 0.020(4) -0.003(3) -0.001(3)
N1 0.031(3) 0.082(5) 0.047(4) 0.037(3) -0.002(3) -0.003(3)
N2 0.030(3) 0.064(4) 0.041(3) 0.020(3) -0.003(3) -0.004(3)
N3 0.030(3) 0.085(5) 0.043(3) 0.033(3) 0.000(3) -0.007(3)
O1 0.045(2) 0.045(2) 0.020(2) 0.001(2) 0.0035(18) 0.013(2)
O1F 0.0248(16) 0.0248(16) 0.032(3) 0.0061(18) -0.0061(18) -0.010(3)
O2 0.033(2) 0.047(3) 0.033(2) 0.006(2) 0.003(2) 0.001(2)
O2F 0.099(13) 0.21(2) 0.194(19) 0.131(19) 0.030(13) 0.007(13)
O3 0.031(2) 0.045(3) 0.031(2) 0.002(2) 0.0011(19) -0.013(2)
O4 0.029(2) 0.059(3) 0.039(3) 0.016(2) -0.0060(19) -0.001(2)
O5 0.031(2) 0.033(2) 0.047(3) 0.000(2) -0.013(2) 0.0078(19)
O6 0.040(3) 0.043(3) 0.029(2) 0.0054(19) -0.0039(19) 0.005(2)
Zn1 0.0307(4) 0.0291(4) 0.0242(3) 0.0002(3) -0.0017(3) 0.0020(3)
Zn2 0.0273(5) 0.0258(5) 0.0224(4) 0.000 -0.0008(3) 0.000

loop_
_atom_type_symbol
_atom_type_description
_atom_type_scat_dispersion_real
_atom_type_scat_dispersion_imag
_atom_type_scat_source
C C 0.0033 0.0016 'International Tables Vol C Tables 4.2.6.8 and 6.1.1.4'
H H 0.0000 0.0000 'International Tables Vol C Tables 4.2.6.8 and 6.1.1.4'
N N 0.0061 0.0033 'International Tables Vol C Tables 4.2.6.8 and 6.1.1.4'
O O 0.0106 0.0060 'International Tables Vol C Tables 4.2.6.8 and 6.1.1.4'
Zn Zn 0.2839 1.4301 'International Tables Vol C Tables 4.2.6.8 and 6.1.1.4'

loop_
_geom_angle_atom_site_label_1
_geom_angle_atom_site_label_2
_geom_angle_atom_site_label_3
_geom_angle
_geom_angle_site_symmetry_1
_geom_angle_site_symmetry_3
_geom_angle_publ_flag
C6 C1 C2 121.3(6) . . ?
C6 C1 C7 118.4(5) . . ?
C2 C1 C7 120.2(6) . . ?
C1FB C1FB O2F 102(4) 7 . ?
C1FB C1FB O1F 71.2(11) 7 . ?
O2F C1FB O1F 127(3) . . ?
C1FB C1FB O2F 49(3) 7 7 ?
O2F C1FB O2F 113(3) . 7 ?
O1F C1FB O2F 101.2(18) . 7 ?
C3 C2 C1 118.4(6) . . ?
C2 C3 C4 122.2(6) . . ?
C3 C4 C5 117.1(6) . . ?
C3 C4 C8 122.4(6) . . ?
C5 C4 C8 120.5(6) . . ?
C6 C5 C4 122.6(6) . . ?
C5 C6 C1 118.3(6) . . ?
O1 C7 O2 124.3(6) . . ?
O1 C7 C1 117.8(5) . . ?
O2 C7 C1 117.9(5) . . ?
N3 C8 N2 125.1(6) . . ?
N3 C8 C4 116.9(6) . . ?
N2 C8 C4 117.9(6) . . ?
C10 C9 C14 119.9(6) . . ?
C10 C9 C15 121.9(6) . . ?
C14 C9 C15 118.0(6) . . ?
C11 C10 C9 120.1(6) . . ?
C10 C11 C12 121.4(7) . . ?
C11 C12 C13 119.1(6) . . ?
C11 C12 C16 121.7(6) . . ?
C13 C12 C16 119.2(6) . . ?
C14 C13 C12 118.3(6) . . ?
C13 C14 C9 121.0(6) . . ?
O3 C15 O4 125.7(6) . . ?
O3 C15 C9 118.3(6) . . ?
O4 C15 C9 116.0(6) . . ?
N3 C16 N1 124.5(6) . . ?
N3 C16 C12 118.2(6) . . ?
N1 C16 C12 117.3(6) . . ?
C22 C17 C18 120.6(5) . . ?
C22 C17 C23 119.1(6) . . ?
C18 C17 C23 120.3(6) . . ?
C17 C18 C19 119.8(6) . . ?
C20 C19 C18 120.3(6) . . ?
C19 C20 C21 119.1(6) . . ?
C19 C20 C24 120.0(6) . . ?
C21 C20 C24 120.9(6) . . ?
C22 C21 C20 120.6(6) . . ?
C17 C22 C21 119.5(6) . . ?
O5 C23 O6 124.0(6) . . ?
O5 C23 C17 118.3(6) . . ?
O6 C23 C17 117.6(5) . . ?
N1 C24 N2 124.4(6) . . ?
N1 C24 C20 117.5(6) . . ?
N2 C24 C20 118.0(6) . . ?
C24 N1 C16 115.4(6) . . ?
C2S N1S C1S 133(2) . . ?
C8 N2 C24 115.1(6) . . ?
C3S N2S C4S 105.4(10) . . ?
C8 N3 C16 115.5(6) . . ?
C7 O1 Zn2 138.2(4) . . ?
C1FB O1F C1FB 38(2) 7 . ?
C1FB O1F Zn1 119.9(14) 7 . ?
C1FB O1F Zn1 121.9(14) . . ?
C1FB O1F Zn1 121.9(14) 7 7 ?
C1FB O1F Zn1 119.9(14) . 7 ?
Zn1 O1F Zn1 114.4(3) . 7 ?
C7 O2 Zn1 119.8(4) . . ?
C1FB O2F C1FB 30(2) . 7 ?
C15 O3 Zn2 138.6(4) . 4_465 ?
C15 O4 Zn1 114.4(4) . 7_455 ?
C23 O5 Zn2 134.4(4) . 2_665 ?
C23 O6 Zn1 113.0(4) . 2_665 ?
O2 Zn1 O6 123.49(18) . 2_664 ?
O2 Zn1 O4 113.44(19) . 7_565 ?
O6 Zn1 O4 114.27(19) 2_664 7_565 ?
O2 Zn1 O1F 94.73(17) . . ?
O6 Zn1 O1F 106.01(13) 2_664 . ?
O4 Zn1 O1F 98.84(17) 7_565 . ?
O1 Zn2 O1 172.8(3) . 5_655 ?
O1 Zn2 O3 92.84(17) . 7_565 ?
O1 Zn2 O3 82.18(15) 5_655 7_565 ?
O1 Zn2 O3 82.18(15) . 3_664 ?
O1 Zn2 O3 92.84(17) 5_655 3_664 ?
O3 Zn2 O3 93.3(2) 7_565 3_664 ?
O1 Zn2 O5 94.00(17) . 6_565 ?
O1 Zn2 O5 91.28(16) 5_655 6_565 ?
O3 Zn2 O5 172.44(16) 7_565 6_565 ?
O3 Zn2 O5 90.84(17) 3_664 6_565 ?
O1 Zn2 O5 91.28(16) . 2_664 ?
O1 Zn2 O5 94.00(17) 5_655 2_664 ?
O3 Zn2 O5 90.84(17) 7_565 2_664 ?
O3 Zn2 O5 172.44(16) 3_664 2_664 ?
O5 Zn2 O5 85.8(2) 6_565 2_664 ?

loop_
_geom_bond_atom_site_label_1
_geom_bond_atom_site_label_2
_geom_bond_distance
_geom_bond_site_symmetry_2
_geom_bond_publ_flag
C1 C6 1.389(9) . ?
C1 C2 1.396(9) . ?
C1 C7 1.497(8) . ?
C1FB C1FB 0.83(5) 7 ?
C1FB O2F 1.25(3) . ?
C1FB O1F 1.28(2) . ?
C1FB O2F 1.63(3) 7 ?
C1S N1S 1.442(10) . ?
C2 C3 1.384(9) . ?
C2S N1S 1.414(10) . ?
C3 C4 1.388(9) . ?
C3S N2S 1.445(10) . ?
C4 C5 1.403(9) . ?
C4 C8 1.464(9) . ?
C4S N2S 1.450(10) . ?
C5 C6 1.374(9) . ?
C7 O1 1.252(7) . ?
C7 O2 1.271(7) . ?
C8 N3 1.326(8) . ?
C8 N2 1.329(8) . ?
C9 C10 1.376(9) . ?
C9 C14 1.385(9) . ?
C9 C15 1.497(8) . ?
C10 C11 1.367(10) . ?
C11 C12 1.378(9) . ?
C12 C13 1.423(9) . ?
C12 C16 1.482(10) . ?
C13 C14 1.386(9) . ?
C15 O3 1.231(7) . ?
C15 O4 1.276(7) . ?
C16 N3 1.329(8) . ?
C16 N1 1.358(9) . ?
C17 C22 1.382(9) . ?
C17 C18 1.384(9) . ?
C17 C23 1.504(8) . ?
C18 C19 1.394(9) . ?
C19 C20 1.389(9) . ?
C20 C21 1.396(9) . ?
C20 C24 1.479(9) . ?
C21 C22 1.390(9) . ?
C23 O5 1.244(7) . ?
C23 O6 1.273(7) . ?
C24 N1 1.311(8) . ?
C24 N2 1.362(8) . ?
O1 Zn2 2.058(4) . ?
O1F C1FB 1.28(2) 7 ?
O1F Zn1 1.997(3) . ?
O1F Zn1 1.997(3) 7 ?
O2 Zn1 1.940(4) . ?
O2F C1FB 1.63(3) 7 ?
O3 Zn2 2.084(4) 4_465 ?
O4 Zn1 1.972(4) 7_455 ?
O5 Zn2 2.088(4) 2_665 ?
O6 Zn1 1.941(4) 2_665 ?
Zn1 O6 1.941(4) 2_664 ?
Zn1 O4 1.972(4) 7_565 ?
Zn2 O1 2.058(4) 5_655 ?
Zn2 O3 2.084(4) 7_565 ?
Zn2 O3 2.084(4) 3_664 ?
Zn2 O5 2.088(4) 6_565 ?
Zn2 O5 2.088(4) 2_664 ?
